data_7202627
loop_
_publ_author_name
'Lim, Young-Kwan'
'Jiang, Xuan'
'Bollinger, John C.'
'Lee, Dongwhan'

_publ_section_title
;
 Molecular engineering of two-dimensional ?-conjugation: expected and
 unexpected photophysical consequences of a simple particle-in-a-box
 approach
;
_journal_issue 19
_journal_name_full 'Journal of Materials Chemistry'
_journal_page_first 1969
_journal_paper_doi 10.1039/b617353e
_journal_volume 17
_journal_year 2007
_chemical_formula_moiety 'C87 H69 N3 O9, 2.5 C4 H8 O2, 1.35 C5 H12'
_chemical_formula_sum 'C103.75 H105.25 N3 O14'
_chemical_formula_weight 1618.16
_space_group_IT_number 15
_symmetry_cell_setting monoclinic
_symmetry_space_group_name_Hall '-C 2yc'
_symmetry_space_group_name_H-M 'C 1 2/c 1'
_atom_sites_solution_hydrogens geom
_atom_sites_solution_primary direct
_atom_sites_solution_secondary difmap
_audit_creation_method SHELXL-97
_cell_angle_alpha 90.00
_cell_angle_beta 91.11(2)
_cell_angle_gamma 90.00
_cell_formula_units_Z 4
_cell_length_a 18.337(8)
_cell_length_b 37.60(2)
_cell_length_c 14.259(8)
_cell_measurement_reflns_used 903
_cell_measurement_temperature 123(2)
_cell_measurement_theta_max 24.78
_cell_measurement_theta_min 2.44
_cell_volume 9829(9)
_computing_cell_refinement 'SAINT 6.45 (Bruker, 2003)'
_computing_data_collection 'SMART 5.632 (Bruker, 2005)'
_computing_data_reduction 'SAINT 6.45'
_computing_structure_refinement 'SHELXL-97 (Sheldrick, 1997)'
_computing_structure_solution 'SHELXS-97 (Sheldrick, 1990)'
_diffrn_ambient_temperature 123(2)
_diffrn_detector 'CCD area detector'
_diffrn_detector_area_resol_mean 44.52
_diffrn_detector_type 'Bruker SMART 6000'
_diffrn_measured_fraction_theta_full 0.987
_diffrn_measured_fraction_theta_max 0.987
_diffrn_measurement_details ' 0.30 degree frames measured for 20.16 seconds each'
_diffrn_measurement_device 'three-circle goniometer with fixed chi'
_diffrn_measurement_device_type 'Bruker Platform goniometer'
_diffrn_measurement_method '\w scans'
_diffrn_radiation_monochromator graphite
_diffrn_radiation_source 'normal-focus sealed tube'
_diffrn_radiation_type MoK\a
_diffrn_radiation_wavelength 0.71073
_diffrn_reflns_av_R_equivalents 0.1624
_diffrn_reflns_av_sigmaI/netI 0.1116
_diffrn_reflns_limit_h_max 21
_diffrn_reflns_limit_h_min -21
_diffrn_reflns_limit_k_max 44
_diffrn_reflns_limit_k_min -44
_diffrn_reflns_limit_l_max 17
_diffrn_reflns_limit_l_min -17
_diffrn_reflns_number 86076
_diffrn_reflns_theta_full 25.22
_diffrn_reflns_theta_max 25.22
_diffrn_reflns_theta_min 1.91
_diffrn_standards_decay_% 0.
_diffrn_standards_interval_time 1210
_diffrn_standards_number 51
_exptl_absorpt_coefficient_mu 0.072
_exptl_absorpt_correction_T_max 0.9943
_exptl_absorpt_correction_T_min 0.9445
_exptl_absorpt_correction_type multi-scan
_exptl_absorpt_process_details
; Data were corrected for absorption, interframe scaling differences, and other
systematic errors via program SADABS 2006/1 (Sheldrick, 2006)
;
_exptl_crystal_colour yellow
_exptl_crystal_density_diffrn 1.094
_exptl_crystal_density_method 'not measured'
_exptl_crystal_description needle
_exptl_crystal_F_000 3443
_exptl_crystal_size_max 0.80
_exptl_crystal_size_mid 0.15
_exptl_crystal_size_min 0.08
_refine_diff_density_max 0.525
_refine_diff_density_min -0.371
_refine_diff_density_rms 0.116
_refine_ls_extinction_coef 0.0061(6)
_refine_ls_extinction_expression Fc^*^=kFc[1+0.001Fc^2^\l^3^/sin(2\q)]^-1/4^
_refine_ls_extinction_method SHELXL
_refine_ls_goodness_of_fit_ref 0.971
_refine_ls_hydrogen_treatment constr
_refine_ls_matrix_type full
_refine_ls_number_parameters 685
_refine_ls_number_reflns 8752
_refine_ls_number_restraints 1411
_refine_ls_restrained_S_all 0.979
_refine_ls_R_factor_all 0.1678
_refine_ls_R_factor_gt 0.0968
_refine_ls_shift/su_max 0.002
_refine_ls_shift/su_mean 0.000
_refine_ls_structure_factor_coef Fsqd
_refine_ls_weighting_details
; calc
[\s^2^(Fo^2^)+(0.13Fo^2^)^2^]^-1^
;
_refine_ls_weighting_scheme calc
_refine_ls_wR_factor_gt 0.2174
_refine_ls_wR_factor_ref 0.2539
_reflns_number_gt 4092
_reflns_number_total 8752
_reflns_threshold_expression 'I > 2\s(I)'
_cod_data_source_file b617353e.txt
_cod_data_source_block 06123
_cod_depositor_comments
;
The following automatic conversions were performed:
'_symmetry_cell_setting' value 'Monoclinic' changed to 'monoclinic'
according to '/home/saulius/struct/CIF-dictionaries/cif_core.dic'
dictionary named 'cif_core.dic' version 2.4.1 from 2010-06-29.

Automatic conversion script
Id: cif_fix_enum 1527 2010-12-29 10:47:43Z saulius 
;
_cod_original_cell_volume 9828(9)
_cod_original_sg_symbol_H-M 'C 2/c'
_cod_database_code 7202627

loop_
_symmetry_equiv_pos_as_xyz
'x, y, z'
'-x, y, -z+1/2'
'x+1/2, y+1/2, z'
'-x+1/2, y+1/2, -z+1/2'
'-x, -y, -z'
'x, -y, z-1/2'
'-x+1/2, -y+1/2, -z'
'x+1/2, -y+1/2, z-1/2'

loop_
_atom_site_label
_atom_site_type_symbol
_atom_site_fract_x
_atom_site_fract_y
_atom_site_fract_z
_atom_site_U_iso_or_equiv
_atom_site_adp_type
_atom_site_occupancy
_atom_site_symmetry_multiplicity
_atom_site_calc_flag
_atom_site_refinement_flags
_atom_site_disorder_assembly
_atom_site_disorder_group
O1 O 0.3662(3) 0.15929(15) 0.1926(4) 0.0639(16) Uani 0.50 1 d PU A -1
C2 C 0.4277(7) 0.1704(4) 0.2214(11) 0.041(3) Uani 0.50 1 d PU A -1
C3 C 0.4414(9) 0.2078(3) 0.2275(12) 0.038(3) Uani 0.50 1 d PU A -1
C4 C 0.3895(5) 0.2339(2) 0.2021(5) 0.0394(16) Uani 0.50 1 d PU A -1
H4A H 0.4014 0.2583 0.2105 0.047 Uiso 0.50 1 calc PR A -1
N5 N 0.3236(5) 0.2250(2) 0.1662(6) 0.0432(19) Uani 0.50 1 d PU A -1
H5A H 0.3107 0.2025 0.1626 0.052 Uiso 0.50 1 calc PR A -1
C6 C 0.2736(2) 0.25239(10) 0.1332(2) 0.0481(9) Uani 1 1 d U . .
C7 C 0.2044(2) 0.23745(9) 0.1348(2) 0.0470(9) Uani 1 1 d U A .
C8 C 0.1918(2) 0.20252(10) 0.1724(3) 0.0532(10) Uani 1 1 d U . .
C9 C 0.1804(2) 0.17397(10) 0.2059(3) 0.0548(10) Uani 1 1 d DU A .
C10A C 0.1644(3) 0.13913(11) 0.2482(4) 0.0781(13) Uani 0.718(10) 1 d PDU A 1
O11A O 0.2278(3) 0.11711(15) 0.2438(5) 0.0641(16) Uani 0.718(10) 1 d PDU A 1
C12A C 0.1042(4) 0.12101(19) 0.1808(7) 0.102(3) Uani 0.718(10) 1 d PDU A 1
H12A H 0.1156 0.1260 0.1152 0.153 Uiso 0.718(10) 1 calc PR A 1
H12B H 0.0560 0.1307 0.1948 0.153 Uiso 0.718(10) 1 calc PR A 1
H12C H 0.1041 0.0952 0.1911 0.153 Uiso 0.718(10) 1 calc PR A 1
C13A C 0.1350(6) 0.1423(2) 0.3410(6) 0.099(3) Uani 0.718(10) 1 d PDU A 1
H13A H 0.1712 0.1536 0.3829 0.149 Uiso 0.718(10) 1 calc PR A 1
H13B H 0.1231 0.1187 0.3650 0.149 Uiso 0.718(10) 1 calc PR A 1
H13C H 0.0907 0.1569 0.3382 0.149 Uiso 0.718(10) 1 calc PR A 1
C10B C 0.1644(3) 0.13913(11) 0.2482(4) 0.0781(13) Uani 0.282(10) 1 d PDU A 2
O11B O 0.2069(13) 0.1105(5) 0.2187(17) 0.127(8) Uani 0.282(10) 1 d PDU A 2
C12B C 0.0847(8) 0.1310(6) 0.2685(18) 0.115(7) Uani 0.282(10) 1 d PDU A 2
H12D H 0.0810 0.1071 0.2956 0.172 Uiso 0.282(10) 1 calc PR A 2
H12E H 0.0559 0.1321 0.2100 0.172 Uiso 0.282(10) 1 calc PR A 2
H12F H 0.0661 0.1485 0.3129 0.172 Uiso 0.282(10) 1 calc PR A 2
C13B C 0.1919(11) 0.1468(4) 0.3546(9) 0.071(4) Uani 0.282(10) 1 d PDU A 2
H13D H 0.1862 0.1252 0.3923 0.107 Uiso 0.282(10) 1 calc PR A 2
H13E H 0.1627 0.1660 0.3812 0.107 Uiso 0.282(10) 1 calc PR A 2
H13F H 0.2433 0.1538 0.3547 0.107 Uiso 0.282(10) 1 calc PR A 2
C14 C 0.1454(2) 0.25703(9) 0.1015(2) 0.0435(9) Uani 1 1 d U . .
H14A H 0.0981 0.2467 0.1014 0.052 Uiso 1 1 calc R A .
C15 C 0.15411(19) 0.29143(9) 0.0683(2) 0.0415(8) Uani 1 1 d U A .
C16 C 0.0937(2) 0.31269(10) 0.0392(3) 0.0498(9) Uani 1 1 d U . .
C17 C 0.0471(2) 0.33335(10) 0.0172(3) 0.0518(10) Uani 1 1 d U A .
C18 C -0.0037(2) 0.35983(11) -0.0048(3) 0.0550(10) Uani 1 1 d U . .
C19 C -0.0428(2) 0.38419(10) -0.0241(3) 0.0550(10) Uani 1 1 d U A .
C20 C -0.0867(2) 0.41483(9) -0.0476(3) 0.0470(9) Uani 1 1 d U . .
C21 C -0.1499(2) 0.41117(10) -0.1027(3) 0.0559(10) Uani 1 1 d U A .
H21A H -0.1657 0.3883 -0.1231 0.067 Uiso 1 1 calc R . .
C22 C -0.1893(2) 0.44116(10) -0.1274(3) 0.0605(11) Uani 1 1 d U . .
H22A H -0.2323 0.4389 -0.1650 0.073 Uiso 1 1 calc R A .
C23 C -0.1668(2) 0.47422(11) -0.0982(3) 0.0598(11) Uani 1 1 d U A .
H23A H -0.1942 0.4947 -0.1153 0.072 Uiso 1 1 calc R . .
C24 C -0.1041(2) 0.47757(11) -0.0439(3) 0.0583(11) Uani 1 1 d U . .
H24A H -0.0884 0.5005 -0.0239 0.070 Uiso 1 1 calc R A .
C25 C -0.0642(2) 0.44807(10) -0.0185(3) 0.0544(10) Uani 1 1 d U A .
H25A H -0.0212 0.4506 0.0190 0.065 Uiso 1 1 calc R . .
C26 C 0.2227(2) 0.30589(10) 0.0666(2) 0.0475(9) Uani 1 1 d U . .
H26A H 0.2289 0.3294 0.0436 0.057 Uiso 1 1 calc R A .
C27 C 0.2837(2) 0.28668(11) 0.0984(3) 0.0500(9) Uani 1 1 d U A .
C28 C 0.3547(2) 0.30327(11) 0.0933(3) 0.0566(10) Uani 1 1 d U . .
C29 C 0.4126(2) 0.31671(11) 0.0908(3) 0.0578(10) Uani 1 1 d DU A .
C30A C 0.4874(3) 0.33080(13) 0.0858(3) 0.0802(13) Uani 0.522(7) 1 d PDU A 1
O31A O 0.5242(3) 0.32023(13) 0.1819(4) 0.0594(19) Uani 0.522(7) 1 d PDU A 1
C32A C 0.4962(6) 0.3695(2) 0.0827(8) 0.077(3) Uani 0.522(7) 1 d PDU A 1
H32A H 0.5060 0.3785 0.1462 0.116 Uiso 0.522(7) 1 calc PR A 1
H32B H 0.4514 0.3804 0.0575 0.116 Uiso 0.522(7) 1 calc PR A 1
H32C H 0.5370 0.3755 0.0423 0.116 Uiso 0.522(7) 1 calc PR A 1
C33A C 0.5274(6) 0.3087(3) 0.0171(8) 0.082(3) Uani 0.522(7) 1 d PDU A 1
H33A H 0.5459 0.2872 0.0481 0.123 Uiso 0.522(7) 1 calc PR A 1
H33B H 0.5684 0.3224 -0.0074 0.123 Uiso 0.522(7) 1 calc PR A 1
H33C H 0.4943 0.3021 -0.0348 0.123 Uiso 0.522(7) 1 calc PR A 1
C30B C 0.4874(3) 0.33080(13) 0.0858(3) 0.0802(13) Uani 0.478(7) 1 d PDU A 2
O31B O 0.4931(4) 0.35903(19) 0.1530(6) 0.091(3) Uani 0.478(7) 1 d PDU A 2
C32B C 0.4798(6) 0.3569(4) -0.0090(9) 0.124(5) Uani 0.478(7) 1 d PDU A 2
H32D H 0.4394 0.3485 -0.0491 0.186 Uiso 0.478(7) 1 calc PR A 2
H32E H 0.5253 0.3560 -0.0440 0.186 Uiso 0.478(7) 1 calc PR A 2
H32F H 0.4704 0.3814 0.0106 0.186 Uiso 0.478(7) 1 calc PR A 2
C33B C 0.5465(7) 0.3072(4) 0.0713(11) 0.102(4) Uani 0.478(7) 1 d PDU A 2
H33D H 0.5530 0.2918 0.1263 0.153 Uiso 0.478(7) 1 calc PR A 2
H33E H 0.5912 0.3209 0.0618 0.153 Uiso 0.478(7) 1 calc PR A 2
H33F H 0.5362 0.2925 0.0158 0.153 Uiso 0.478(7) 1 calc PR A 2
O34 O 0.6033(3) 0.13635(13) 0.3098(3) 0.0440(12) Uani 0.50 1 d PU A -1
C35 C 0.5542(7) 0.1579(3) 0.2812(11) 0.037(3) Uani 0.50 1 d PU A -1
C36 C 0.4853(7) 0.14563(18) 0.2486(18) 0.040(3) Uani 0.50 1 d PU A -1
C37 C 0.4679(4) 0.11032(18) 0.2416(5) 0.0393(16) Uani 0.50 1 d PU A -1
H37A H 0.4199 0.1039 0.2217 0.047 Uiso 0.50 1 calc PR A -1
N38 N 0.5154(5) 0.08465(13) 0.2615(8) 0.038(2) Uani 0.50 1 d PU A -1
H38A H 0.5590 0.0908 0.2829 0.046 Uiso 0.50 1 calc PR A -1
C39 C 0.5000 0.04724(12) 0.2500 0.0441(12) Uani 1 2 d SU . .
C40 C 0.4466(2) 0.02873(9) 0.1986(2) 0.0425(8) Uani 1 1 d U A .
C41 C 0.3929(2) 0.04651(9) 0.1418(3) 0.0451(9) Uani 1 1 d U . .
C42 C 0.3503(2) 0.06153(9) 0.0912(3) 0.0483(9) Uani 1 1 d DU A .
C43 C 0.3014(2) 0.08095(9) 0.0262(3) 0.0540(10) Uani 1 1 d DU . .
O44 O 0.28632(14) 0.11563(6) 0.0656(2) 0.0626(8) Uani 1 1 d DU A .
H44 H 0.3246 0.1239 0.0904 0.094 Uiso 1 1 calc R . .
C45 C 0.2278(2) 0.06241(12) 0.0186(4) 0.0818(14) Uani 1 1 d DU A .
H45A H 0.2063 0.0608 0.0809 0.123 Uiso 1 1 calc R . .
H45B H 0.2343 0.0384 -0.0068 0.123 Uiso 1 1 calc R . .
H45C H 0.1952 0.0760 -0.0233 0.123 Uiso 1 1 calc R . .
C46 C 0.3371(3) 0.08542(12) -0.0670(3) 0.0721(13) Uani 1 1 d DU A .
H46A H 0.3840 0.0975 -0.0580 0.108 Uiso 1 1 calc R . .
H46B H 0.3054 0.0996 -0.1085 0.108 Uiso 1 1 calc R . .
H46C H 0.3451 0.0620 -0.0951 0.108 Uiso 1 1 calc R . .
C47 C 0.4467(2) -0.00837(9) 0.2015(2) 0.0449(9) Uani 1 1 d U . .
H47A H 0.4091 -0.0211 0.1693 0.054 Uiso 1 1 calc R A .
C48 C 0.5000 -0.02693(12) 0.2500 0.0443(12) Uani 1 2 d SU . .
C49 C 0.5000 -0.06512(14) 0.2500 0.0517(14) Uani 1 2 d SU . .
C50 C 0.5000 -0.09709(14) 0.2500 0.0512(13) Uani 1 2 d SU A .
C51 C 0.5000 -0.13337(13) 0.2500 0.0531(14) Uani 1 2 d SU . .
C52 C 0.5000 -0.16535(14) 0.2500 0.0540(14) Uani 1 2 d SU A .
C53 C 0.5000 -0.20388(12) 0.2500 0.0451(12) Uani 1 2 d SU . .
C54 C 0.5488(2) -0.22219(9) 0.3082(3) 0.0494(9) Uani 1 1 d U A .
H54A H 0.5819 -0.2096 0.3480 0.059 Uiso 1 1 calc R . .
C55 C 0.5484(2) -0.25918(9) 0.3075(3) 0.0513(10) Uani 1 1 d U . .
H55A H 0.5817 -0.2719 0.3467 0.062 Uiso 1 1 calc R A .
C56 C 0.5000 -0.27741(14) 0.2500 0.0543(14) Uani 1 2 d SU . .
H56A H 0.5000 -0.3027 0.2500 0.065 Uiso 1 2 calc SR . .
O57 O 0.5229(2) 0.25481(11) 0.2707(4) 0.0541(14) Uani 0.50 1 d PU A -1
C58 C 0.5125(6) 0.22084(17) 0.2651(8) 0.033(2) Uani 0.50 1 d PU A -1
C59 C 0.5694(7) 0.1962(4) 0.2873(12) 0.037(3) Uani 0.50 1 d PU A -1
C60 C 0.6348(5) 0.2072(2) 0.3214(5) 0.0387(16) Uani 0.50 1 d PU A -1
H60A H 0.6688 0.1893 0.3400 0.046 Uiso 0.50 1 calc PR A -1
N61 N 0.6553(5) 0.2406(2) 0.3309(5) 0.0353(17) Uani 0.50 1 d PU . -1
H61A H 0.6237 0.2572 0.3142 0.042 Uiso 0.50 1 calc PR . -1
O62 O 0.3094(7) 0.2700(3) 0.5315(8) 0.140(4) Uani 0.50 1 d PU B -1
C63 C 0.2522(12) 0.2615(5) 0.5915(13) 0.119(5) Uani 0.50 1 d PU B -1
H63A H 0.2486 0.2355 0.6025 0.142 Uiso 0.50 1 calc PR B -1
H63B H 0.2567 0.2740 0.6524 0.142 Uiso 0.50 1 calc PR B -1
C64 C 0.1945(16) 0.2741(5) 0.5379(17) 0.142(6) Uani 0.50 1 d PU B -1
H64A H 0.1494 0.2718 0.5747 0.170 Uiso 0.50 1 calc PR B -1
H64B H 0.2024 0.2997 0.5261 0.170 Uiso 0.50 1 calc PR B -1
O65 O 0.1835(7) 0.2578(4) 0.4548(8) 0.134(4) Uani 0.50 1 d PU B -1
C66 C 0.2516(15) 0.2580(6) 0.4110(18) 0.143(6) Uani 0.50 1 d PU B -1
H66A H 0.2467 0.2441 0.3522 0.172 Uiso 0.50 1 calc PR B -1
H66B H 0.2626 0.2829 0.3932 0.172 Uiso 0.50 1 calc PR B -1
C67 C 0.3088(14) 0.2455(5) 0.4585(18) 0.130(5) Uani 0.50 1 d PU B -1
H67A H 0.3539 0.2465 0.4216 0.156 Uiso 0.50 1 calc PR B -1
H67B H 0.3008 0.2209 0.4808 0.156 Uiso 0.50 1 calc PR B -1
O68 O 0.3193(8) 0.4818(4) 0.2033(11) 0.211(6) Uani 0.463(7) 1 d PU C 1
C69 C 0.3661(13) 0.4491(6) 0.2072(18) 0.210(8) Uani 0.463(7) 1 d PU C 1
H69A H 0.3355 0.4279 0.1943 0.252 Uiso 0.463(7) 1 calc PR C 1
H69B H 0.4034 0.4505 0.1581 0.252 Uiso 0.463(7) 1 calc PR C 1
C70 C 0.4001(14) 0.4454(8) 0.293(2) 0.225(8) Uani 0.463(7) 1 d PU C 1
H70A H 0.4243 0.4681 0.3101 0.269 Uiso 0.463(7) 1 calc PR C 1
H70B H 0.4384 0.4270 0.2889 0.269 Uiso 0.463(7) 1 calc PR C 1
O71 O 0.3490(12) 0.4353(6) 0.3713(15) 0.260(8) Uani 0.463(7) 1 d PU C 1
C72 C 0.3122(16) 0.4697(7) 0.379(2) 0.241(9) Uani 0.463(7) 1 d PU C 1
H72A H 0.2771 0.4693 0.4308 0.289 Uiso 0.463(7) 1 calc PR C 1
H72B H 0.3481 0.4889 0.3911 0.289 Uiso 0.463(7) 1 calc PR C 1
C73 C 0.2754(14) 0.4752(7) 0.292(2) 0.222(8) Uani 0.463(7) 1 d PU C 1
H73A H 0.2423 0.4957 0.2997 0.266 Uiso 0.463(7) 1 calc PR C 1
H73B H 0.2442 0.4541 0.2799 0.266 Uiso 0.463(7) 1 calc PR C 1

loop_
_atom_site_aniso_label
_atom_site_aniso_U_11
_atom_site_aniso_U_22
_atom_site_aniso_U_33
_atom_site_aniso_U_23
_atom_site_aniso_U_13
_atom_site_aniso_U_12
O1 0.055(3) 0.033(3) 0.102(5) 0.011(3) -0.032(3) -0.006(3)
C2 0.044(6) 0.033(6) 0.046(6) 0.015(6) -0.011(5) -0.004(4)
C3 0.046(5) 0.023(5) 0.045(7) 0.011(5) -0.013(5) -0.005(4)
C4 0.049(4) 0.036(4) 0.033(4) -0.008(3) -0.006(3) -0.001(3)
N5 0.046(4) 0.029(4) 0.055(4) -0.009(4) -0.011(3) -0.006(4)
O34 0.053(3) 0.029(3) 0.050(3) 0.000(2) -0.015(2) 0.005(2)
C35 0.050(7) 0.023(5) 0.039(5) 0.000(5) -0.003(5) 0.002(4)
C36 0.054(8) 0.027(3) 0.038(4) -0.006(5) -0.019(9) 0.000(4)
C37 0.054(4) 0.028(3) 0.036(4) -0.002(3) -0.009(3) -0.002(3)
N38 0.051(8) 0.032(3) 0.032(6) 0.002(3) -0.005(4) 0.002(3)
O57 0.049(4) 0.028(2) 0.085(4) -0.005(3) -0.024(3) -0.0011(19)
C58 0.049(6) 0.019(3) 0.030(7) -0.003(3) -0.007(4) -0.010(4)
C59 0.036(5) 0.032(5) 0.044(6) -0.003(6) -0.002(4) 0.000(4)
C60 0.051(4) 0.036(4) 0.030(4) -0.001(3) 0.004(3) -0.006(4)
N61 0.040(5) 0.027(4) 0.038(4) 0.005(4) -0.015(3) 0.004(3)
C6 0.059(2) 0.053(2) 0.032(2) -0.0014(17) -0.0013(17) 0.0208(18)
C7 0.064(2) 0.0373(19) 0.039(2) 0.0030(16) 0.0016(17) 0.0130(17)
C8 0.065(3) 0.050(2) 0.045(2) 0.0057(18) 0.0067(18) 0.0220(19)
C9 0.057(2) 0.051(2) 0.057(2) 0.0051(19) 0.0120(19) 0.0156(18)
C10A 0.080(3) 0.051(2) 0.104(4) 0.022(2) 0.026(3) 0.020(2)
O11A 0.068(3) 0.039(3) 0.085(4) 0.006(2) -0.012(2) 0.015(2)
C12A 0.078(5) 0.075(5) 0.155(8) -0.006(5) 0.018(4) 0.001(4)
C13A 0.115(8) 0.076(5) 0.109(5) 0.037(4) 0.056(5) 0.023(5)
C10B 0.080(3) 0.051(2) 0.104(4) 0.022(2) 0.026(3) 0.020(2)
O11B 0.185(15) 0.061(8) 0.135(13) -0.006(8) 0.038(12) 0.031(10)
C12B 0.105(8) 0.123(13) 0.116(15) 0.018(12) 0.008(9) -0.043(9)
C13B 0.073(10) 0.040(8) 0.100(7) 0.031(6) 0.018(7) 0.026(7)
C14 0.052(2) 0.042(2) 0.037(2) -0.0023(16) 0.0029(16) 0.0072(16)
C15 0.052(2) 0.041(2) 0.0320(19) 0.0033(15) -0.0010(16) 0.0106(16)
C16 0.055(2) 0.052(2) 0.043(2) 0.0011(18) 0.0044(17) 0.0118(18)
C17 0.058(2) 0.052(2) 0.046(2) 0.0048(18) -0.0003(18) 0.0120(19)
C18 0.061(2) 0.055(2) 0.048(2) 0.0012(19) 0.0007(19) 0.014(2)
C19 0.066(3) 0.051(2) 0.048(2) 0.0032(19) 0.0027(19) 0.016(2)
C20 0.058(2) 0.045(2) 0.038(2) -0.0015(16) 0.0048(17) 0.0141(17)
C21 0.060(2) 0.043(2) 0.064(3) -0.0067(19) -0.006(2) 0.0087(18)
C22 0.066(3) 0.050(2) 0.064(3) -0.004(2) -0.017(2) 0.0153(19)
C23 0.074(3) 0.050(2) 0.056(3) -0.002(2) -0.008(2) 0.020(2)
C24 0.078(3) 0.049(2) 0.048(2) -0.0101(19) -0.001(2) 0.008(2)
C25 0.059(2) 0.062(2) 0.042(2) -0.0034(19) -0.0065(18) 0.0110(19)
C26 0.059(2) 0.045(2) 0.039(2) 0.0033(16) 0.0001(17) 0.0058(17)
C27 0.048(2) 0.066(2) 0.036(2) -0.0015(18) -0.0032(16) 0.0050(18)
C28 0.061(2) 0.065(3) 0.043(2) 0.010(2) -0.0015(19) 0.006(2)
C29 0.060(2) 0.063(3) 0.050(2) 0.011(2) 0.0048(19) 0.008(2)
C30A 0.080(3) 0.084(3) 0.077(3) 0.004(3) 0.016(3) -0.017(2)
O31A 0.059(3) 0.052(3) 0.067(4) 0.007(3) -0.005(3) -0.009(2)
C32A 0.089(7) 0.069(5) 0.074(7) 0.017(5) 0.000(5) -0.009(4)
C33A 0.073(7) 0.089(6) 0.086(7) -0.004(6) 0.026(6) -0.018(5)
C30B 0.080(3) 0.084(3) 0.077(3) 0.004(3) 0.016(3) -0.017(2)
O31B 0.083(5) 0.078(5) 0.112(6) 0.013(4) 0.017(4) -0.031(4)
C32B 0.085(8) 0.183(11) 0.105(7) 0.069(8) 0.022(7) -0.009(7)
C33B 0.070(6) 0.145(9) 0.091(9) 0.002(8) 0.002(7) 0.017(6)
C39 0.066(3) 0.027(2) 0.039(3) 0.000 0.012(2) 0.000
C40 0.062(2) 0.0354(19) 0.0308(18) 0.0024(15) 0.0040(16) 0.0056(16)
C41 0.063(2) 0.0340(19) 0.039(2) -0.0040(16) -0.0003(18) 0.0018(17)
C42 0.064(2) 0.0334(19) 0.048(2) -0.0038(17) -0.0009(18) 0.0013(17)
C43 0.062(2) 0.036(2) 0.064(3) -0.0095(18) -0.0121(19) 0.0091(17)
O44 0.0600(17) 0.0374(14) 0.090(2) -0.0064(14) -0.0129(15) 0.0056(12)
C45 0.075(3) 0.058(3) 0.111(4) -0.012(3) -0.027(3) -0.006(2)
C46 0.097(3) 0.063(3) 0.055(3) 0.005(2) -0.017(2) 0.020(2)
C47 0.062(2) 0.0394(19) 0.0335(19) -0.0030(16) -0.0016(16) -0.0026(17)
C48 0.069(3) 0.031(2) 0.033(3) 0.000 0.001(2) 0.000
C49 0.079(4) 0.040(3) 0.036(3) 0.000 -0.004(3) 0.000
C50 0.077(4) 0.038(3) 0.038(3) 0.000 0.001(3) 0.000
C51 0.088(4) 0.034(3) 0.038(3) 0.000 0.004(3) 0.000
C52 0.084(4) 0.040(3) 0.039(3) 0.000 0.002(3) 0.000
C53 0.070(3) 0.031(2) 0.035(3) 0.000 0.002(2) 0.000
C54 0.064(2) 0.042(2) 0.043(2) -0.0009(17) 0.0041(18) -0.0019(17)
C55 0.058(2) 0.041(2) 0.055(2) 0.0048(18) 0.0050(19) 0.0056(17)
C56 0.065(4) 0.039(3) 0.060(4) 0.000 0.011(3) 0.000
O62 0.134(7) 0.188(10) 0.098(7) -0.010(7) 0.006(5) -0.075(8)
C63 0.111(9) 0.174(13) 0.070(7) -0.025(9) -0.015(5) -0.053(9)
C64 0.161(9) 0.152(13) 0.112(9) -0.025(10) -0.017(7) 0.004(12)
O65 0.113(6) 0.200(10) 0.088(7) -0.023(7) -0.042(5) 0.004(8)
C66 0.151(10) 0.173(14) 0.104(9) 0.003(10) -0.011(7) 0.013(12)
C67 0.121(8) 0.161(13) 0.108(10) -0.004(9) 0.003(8) -0.001(11)
O68 0.180(10) 0.252(12) 0.200(10) -0.074(9) -0.020(8) 0.102(9)
C69 0.199(14) 0.223(14) 0.206(11) -0.021(12) -0.016(10) 0.068(11)
C70 0.198(14) 0.240(16) 0.233(14) -0.002(12) -0.031(9) 0.038(11)
O71 0.282(14) 0.264(13) 0.233(12) 0.038(11) 0.003(10) 0.093(11)
C72 0.250(16) 0.242(15) 0.229(12) -0.001(14) -0.017(11) 0.067(12)
C73 0.200(14) 0.241(15) 0.225(13) -0.026(12) -0.018(9) 0.083(11)

loop_
_atom_type_symbol
_atom_type_description
_atom_type_scat_dispersion_real
_atom_type_scat_dispersion_imag
_atom_type_scat_source
C C 0.0033 0.0016 'International Tables Vol C Tables 4.2.6.8 and 6.1.1.4'
H H 0.0000 0.0000 'International Tables Vol C Tables 4.2.6.8 and 6.1.1.4'
N N 0.0061 0.0033 'International Tables Vol C Tables 4.2.6.8 and 6.1.1.4'
O O 0.0106 0.0060 'International Tables Vol C Tables 4.2.6.8 and 6.1.1.4'

loop_
_geom_angle_atom_site_label_1
_geom_angle_atom_site_label_2
_geom_angle_atom_site_label_3
_geom_angle
_geom_angle_site_symmetry_1
_geom_angle_site_symmetry_3
_geom_angle_publ_flag
O1 C2 C3 119.9(11) . . ?
O1 C2 C36 121.0(11) . . ?
C3 C2 C36 119.1(11) . . ?
C4 C3 C2 123.5(12) . . ?
C4 C3 C58 116.5(7) . . ?
C2 C3 C58 119.9(11) . . ?
N5 C4 C3 121.5(9) . . ?
N5 C4 H4A 119.2 . . ?
C3 C4 H4A 119.2 . . ?
C4 N5 C6 120.3(8) . . ?
C4 N5 H5A 119.8 . . ?
C6 N5 H5A 119.8 . . ?
O34 C35 C36 121.4(8) . . ?
O34 C35 C59 118.2(12) . . ?
C36 C35 C59 120.4(11) . . ?
C37 C36 C35 123.1(9) . . ?
C37 C36 C2 115.7(9) . . ?
C35 C36 C2 121.2(7) . . ?
N38 C37 C36 122.5(7) . . ?
N38 C37 H37A 118.7 . . ?
C36 C37 H37A 118.7 . . ?
C37 N38 C39 123.9(5) . . ?
C37 N38 H38A 118.1 . . ?
C39 N38 H38A 118.1 . . ?
O57 C58 C59 121.5(9) . . ?
O57 C58 C3 118.4(8) . . ?
C59 C58 C3 120.0(7) . . ?
C60 C59 C58 121.6(11) . . ?
C60 C59 C35 119.1(11) . . ?
C58 C59 C35 119.1(11) . . ?
N61 C60 C59 125.2(9) . . ?
N61 C60 H60A 117.4 . . ?
C59 C60 H60A 117.4 . . ?
C60 N61 C6 125.2(8) . 2_655 ?
C60 N61 H61A 117.4 . . ?
C6 N61 H61A 117.4 2_655 . ?
C7 C6 C27 120.4(3) . . ?
C7 C6 N5 106.3(5) . . ?
C27 C6 N5 133.2(5) . . ?
C7 C6 N61 133.0(5) . 2_655 ?
C27 C6 N61 106.4(4) . 2_655 ?
C14 C7 C6 119.2(3) . . ?
C14 C7 C8 118.9(4) . . ?
C6 C7 C8 121.9(3) . . ?
C9 C8 C7 178.0(4) . . ?
C8 C9 C10A 178.4(4) . . ?
O11A C10A C13A 114.0(5) . . ?
O11A C10A C9 109.2(4) . . ?
C13A C10A C9 112.4(4) . . ?
O11A C10A C12A 106.2(5) . . ?
C13A C10A C12A 108.7(6) . . ?
C9 C10A C12A 105.8(5) . . ?
C10A C12A H12A 109.5 . . ?
C10A C12A H12B 109.5 . . ?
H12A C12A H12B 109.5 . . ?
C10A C12A H12C 109.5 . . ?
H12A C12A H12C 109.5 . . ?
H12B C12A H12C 109.5 . . ?
C10A C13A H13A 109.5 . . ?
C10A C13A H13B 109.5 . . ?
H13A C13A H13B 109.5 . . ?
C10A C13A H13C 109.5 . . ?
H13A C13A H13C 109.5 . . ?
H13B C13A H13C 109.5 . . ?
H12D C12B H12E 109.5 . . ?
H12D C12B H12F 109.5 . . ?
H12E C12B H12F 109.5 . . ?
H13D C13B H13E 109.5 . . ?
H13D C13B H13F 109.5 . . ?
H13E C13B H13F 109.5 . . ?
C7 C14 C15 121.2(3) . . ?
C7 C14 H14A 119.4 . . ?
C15 C14 H14A 119.4 . . ?
C26 C15 C14 119.2(3) . . ?
C26 C15 C16 118.8(3) . . ?
C14 C15 C16 122.0(3) . . ?
C17 C16 C15 173.6(4) . . ?
C16 C17 C18 174.9(4) . . ?
C19 C18 C17 175.0(5) . . ?
C18 C19 C20 177.0(5) . . ?
C25 C20 C21 119.9(3) . . ?
C25 C20 C19 119.6(4) . . ?
C21 C20 C19 120.4(3) . . ?
C22 C21 C20 119.2(4) . . ?
C22 C21 H21A 120.4 . . ?
C20 C21 H21A 120.4 . . ?
C23 C22 C21 120.7(4) . . ?
C23 C22 H22A 119.7 . . ?
C21 C22 H22A 119.7 . . ?
C22 C23 C24 119.7(4) . . ?
C22 C23 H23A 120.1 . . ?
C24 C23 H23A 120.1 . . ?
C25 C24 C23 120.5(4) . . ?
C25 C24 H24A 119.7 . . ?
C23 C24 H24A 119.7 . . ?
C24 C25 C20 119.9(4) . . ?
C24 C25 H25A 120.0 . . ?
C20 C25 H25A 120.0 . . ?
C15 C26 C27 121.2(3) . . ?
C15 C26 H26A 119.4 . . ?
C27 C26 H26A 119.4 . . ?
C6 C27 C26 118.8(3) . . ?
C6 C27 C28 122.8(3) . . ?
C26 C27 C28 118.4(4) . . ?
C29 C28 C27 178.9(4) . . ?
C28 C29 C30A 175.5(5) . . ?
C32A C30A C29 117.5(5) . . ?
C32A C30A C33A 118.5(7) . . ?
C29 C30A C33A 107.6(6) . . ?
C32A C30A O31A 103.4(6) . . ?
C29 C30A O31A 104.7(4) . . ?
C33A C30A O31A 103.0(6) . . ?
C30A C32A H32A 109.5 . . ?
C30A C32A H32B 109.5 . . ?
H32A C32A H32B 109.5 . . ?
C30A C32A H32C 109.5 . . ?
H32A C32A H32C 109.5 . . ?
H32B C32A H32C 109.5 . . ?
C30A C33A H33A 109.5 . . ?
C30A C33A H33B 109.5 . . ?
H33A C33A H33B 109.5 . . ?
C30A C33A H33C 109.5 . . ?
H33A C33A H33C 109.5 . . ?
H33B C33A H33C 109.5 . . ?
H32D C32B H32E 109.5 . . ?
H32D C32B H32F 109.5 . . ?
H32E C32B H32F 109.5 . . ?
H33D C33B H33E 109.5 . . ?
H33D C33B H33F 109.5 . . ?
H33E C33B H33F 109.5 . . ?
C40 C39 C40 120.3(4) 2_655 . ?
C40 C39 N38 107.0(3) 2_655 . ?
C40 C39 N38 132.7(3) . . ?
C40 C39 N38 132.7(3) 2_655 2_655 ?
C40 C39 N38 107.0(3) . 2_655 ?
C47 C40 C39 118.8(3) . . ?
C47 C40 C41 119.0(3) . . ?
C39 C40 C41 122.2(3) . . ?
C42 C41 C40 177.0(4) . . ?
C41 C42 C43 176.7(4) . . ?
O44 C43 C42 108.7(3) . . ?
O44 C43 C46 109.4(3) . . ?
C42 C43 C46 110.0(3) . . ?
O44 C43 C45 105.4(3) . . ?
C42 C43 C45 110.3(3) . . ?
C46 C43 C45 112.9(4) . . ?
C43 O44 H44 109.5 . . ?
C43 C45 H45A 109.5 . . ?
C43 C45 H45B 109.5 . . ?
H45A C45 H45B 109.5 . . ?
C43 C45 H45C 109.5 . . ?
H45A C45 H45C 109.5 . . ?
H45B C45 H45C 109.5 . . ?
C43 C46 H46A 109.5 . . ?
C43 C46 H46B 109.5 . . ?
H46A C46 H46B 109.5 . . ?
C43 C46 H46C 109.5 . . ?
H46A C46 H46C 109.5 . . ?
H46B C46 H46C 109.5 . . ?
C48 C47 C40 121.5(4) . . ?
C48 C47 H47A 119.3 . . ?
C40 C47 H47A 119.3 . . ?
C47 C48 C47 119.1(4) 2_655 . ?
C47 C48 C49 120.5(2) 2_655 . ?
C47 C48 C49 120.5(2) . . ?
C50 C49 C48 180.000(1) . . ?
C49 C50 C51 180.000(1) . . ?
C52 C51 C50 180.000(1) . . ?
C51 C52 C53 180.000(1) . . ?
C54 C53 C54 120.7(4) 2_655 . ?
C54 C53 C52 119.7(2) 2_655 . ?
C54 C53 C52 119.7(2) . . ?
C53 C54 C55 119.2(4) . . ?
C53 C54 H54A 120.4 . . ?
C55 C54 H54A 120.4 . . ?
C56 C55 C54 120.3(4) . . ?
C56 C55 H55A 119.9 . . ?
C54 C55 H55A 119.9 . . ?
C55 C56 C55 120.4(5) . 2_655 ?
C55 C56 H56A 119.8 . . ?
C55 C56 H56A 119.8 2_655 . ?
C67 O62 C63 108.1(13) . . ?
C64 C63 O62 99.1(19) . . ?
C64 C63 H63A 112.0 . . ?
O62 C63 H63A 112.0 . . ?
C64 C63 H63B 112.0 . . ?
O62 C63 H63B 112.0 . . ?
H63A C63 H63B 109.6 . . ?
O65 C64 C63 115.7(18) . . ?
O65 C64 H64A 108.4 . . ?
C63 C64 H64A 108.4 . . ?
O65 C64 H64B 108.4 . . ?
C63 C64 H64B 108.4 . . ?
H64A C64 H64B 107.4 . . ?
C64 O65 C66 105.6(18) . . ?
C67 C66 O65 118(2) . . ?
C67 C66 H66A 107.8 . . ?
O65 C66 H66A 107.8 . . ?
C67 C66 H66B 107.8 . . ?
O65 C66 H66B 107.8 . . ?
H66A C66 H66B 107.1 . . ?
C66 C67 O62 98.2(19) . . ?
C66 C67 H67A 112.1 . . ?
O62 C67 H67A 112.1 . . ?
C66 C67 H67B 112.1 . . ?
O62 C67 H67B 112.1 . . ?
H67A C67 H67B 109.8 . . ?
C69 O68 C73 98.3(18) . . ?
C70 C69 O68 111(2) . . ?
C70 C69 H69A 109.3 . . ?
O68 C69 H69A 109.3 . . ?
C70 C69 H69B 109.3 . . ?
O68 C69 H69B 109.3 . . ?
H69A C69 H69B 108.0 . . ?
C69 C70 O71 114(2) . . ?
C69 C70 H70A 108.8 . . ?
O71 C70 H70A 108.8 . . ?
C69 C70 H70B 108.8 . . ?
O71 C70 H70B 108.8 . . ?
H70A C70 H70B 107.7 . . ?
C72 O71 C70 97(2) . . ?
C73 C72 O71 106(2) . . ?
C73 C72 H72A 110.5 . . ?
O71 C72 H72A 110.5 . . ?
C73 C72 H72B 110.5 . . ?
O71 C72 H72B 110.5 . . ?
H72A C72 H72B 108.7 . . ?
C72 C73 O68 120(2) . . ?
C72 C73 H73A 107.4 . . ?
O68 C73 H73A 107.4 . . ?
C72 C73 H73B 107.4 . . ?
O68 C73 H73B 107.4 . . ?
H73A C73 H73B 106.9 . . ?

loop_
_geom_bond_atom_site_label_1
_geom_bond_atom_site_label_2
_geom_bond_distance
_geom_bond_site_symmetry_2
_geom_bond_publ_flag
O1 C2 1.263(13) . ?
C2 C3 1.431(15) . ?
C2 C36 1.455(13) . ?
C3 C4 1.409(16) . ?
C3 C58 1.484(17) . ?
C4 N5 1.345(11) . ?
C4 H4A 0.9500 . ?
N5 C6 1.450(10) . ?
N5 H5A 0.8800 . ?
O34 C35 1.272(13) . ?
C35 C36 1.414(17) . ?
C35 C59 1.471(15) . ?
C36 C37 1.369(9) . ?
C37 N38 1.328(8) . ?
C37 H37A 0.9500 . ?
N38 C39 1.443(7) . ?
N38 H38A 0.8800 . ?
O57 C58 1.293(7) . ?
C58 C59 1.425(13) . ?
C59 C60 1.349(16) . ?
C60 N61 1.320(11) . ?
C60 H60A 0.9500 . ?
N61 C6 1.459(9) 2_655 ?
N61 H61A 0.8800 . ?
C6 C7 1.390(5) . ?
C6 C27 1.395(5) . ?
C6 N61 1.459(9) 2_655 ?
C7 C14 1.384(5) . ?
C7 C8 1.439(5) . ?
C8 C9 1.195(5) . ?
C9 C10A 1.474(5) . ?
C10A O11A 1.429(6) . ?
C10A C13A 1.444(8) . ?
C10A C12A 1.602(8) . ?
C12A H12A 0.9800 . ?
C12A H12B 0.9800 . ?
C12A H12C 0.9800 . ?
C13A H13A 0.9800 . ?
C13A H13B 0.9800 . ?
C13A H13C 0.9800 . ?
C12B H12D 0.9800 . ?
C12B H12E 0.9800 . ?
C12B H12F 0.9800 . ?
C13B H13D 0.9800 . ?
C13B H13E 0.9800 . ?
C13B H13F 0.9800 . ?
C14 C15 1.388(5) . ?
C14 H14A 0.9500 . ?
C15 C26 1.370(5) . ?
C15 C16 1.420(5) . ?
C16 C17 1.194(5) . ?
C17 C18 1.395(5) . ?
C18 C19 1.191(5) . ?
C19 C20 1.441(5) . ?
C20 C25 1.377(5) . ?
C20 C21 1.396(5) . ?
C21 C22 1.381(5) . ?
C21 H21A 0.9500 . ?
C22 C23 1.372(6) . ?
C22 H22A 0.9500 . ?
C23 C24 1.378(6) . ?
C23 H23A 0.9500 . ?
C24 C25 1.374(5) . ?
C24 H24A 0.9500 . ?
C25 H25A 0.9500 . ?
C26 C27 1.399(5) . ?
C26 H26A 0.9500 . ?
C27 C28 1.447(6) . ?
C28 C29 1.177(5) . ?
C29 C30A 1.473(6) . ?
C30A C32A 1.465(9) . ?
C30A C33A 1.489(9) . ?
C30A O31A 1.567(7) . ?
C32A H32A 0.9800 . ?
C32A H32B 0.9800 . ?
C32A H32C 0.9800 . ?
C33A H33A 0.9800 . ?
C33A H33B 0.9800 . ?
C33A H33C 0.9800 . ?
C32B H32D 0.9800 . ?
C32B H32E 0.9800 . ?
C32B H32F 0.9800 . ?
C33B H33D 0.9800 . ?
C33B H33E 0.9800 . ?
C33B H33F 0.9800 . ?
C39 C40 1.397(4) 2_655 ?
C39 C40 1.397(4) . ?
C39 N38 1.443(7) 2_655 ?
C40 C47 1.396(5) . ?
C40 C41 1.430(5) . ?
C41 C42 1.195(5) . ?
C42 C43 1.470(5) . ?
C43 O44 1.448(4) . ?
C43 C46 1.502(6) . ?
C43 C45 1.521(5) . ?
O44 H44 0.8400 . ?
C45 H45A 0.9800 . ?
C45 H45B 0.9800 . ?
C45 H45C 0.9800 . ?
C46 H46A 0.9800 . ?
C46 H46B 0.9800 . ?
C46 H46C 0.9800 . ?
C47 C48 1.376(4) . ?
C47 H47A 0.9500 . ?
C48 C47 1.376(4) 2_655 ?
C48 C49 1.436(7) . ?
C49 C50 1.202(7) . ?
C50 C51 1.364(7) . ?
C51 C52 1.202(7) . ?
C52 C53 1.449(7) . ?
C53 C54 1.391(4) 2_655 ?
C53 C54 1.391(4) . ?
C54 C55 1.391(5) . ?
C54 H54A 0.9500 . ?
C55 C56 1.379(5) . ?
C55 H55A 0.9500 . ?
C56 C55 1.379(5) 2_655 ?
C56 H56A 0.9500 . ?
O62 C67 1.39(2) . ?
O62 C63 1.40(2) . ?
C63 C64 1.38(3) . ?
C63 H63A 0.9900 . ?
C63 H63B 0.9900 . ?
C64 O65 1.35(2) . ?
C64 H64A 0.9900 . ?
C64 H64B 0.9900 . ?
O65 C66 1.41(3) . ?
C66 C67 1.32(3) . ?
C66 H66A 0.9900 . ?
C66 H66B 0.9900 . ?
C67 H67A 0.9900 . ?
C67 H67B 0.9900 . ?
O68 C69 1.50(2) . ?
O68 C73 1.53(3) . ?
C69 C70 1.37(3) . ?
C69 H69A 0.9900 . ?
C69 H69B 0.9900 . ?
C70 O71 1.51(3) . ?
C70 H70A 0.9900 . ?
C70 H70B 0.9900 . ?
O71 C72 1.46(3) . ?
C72 C73 1.42(3) . ?
C72 H72A 0.9900 . ?
C72 H72B 0.9900 . ?
C73 H73A 0.9900 . ?
C73 H73B 0.9900 . ?

loop_
_geom_torsion_atom_site_label_1
_geom_torsion_atom_site_label_2
_geom_torsion_atom_site_label_3
_geom_torsion_atom_site_label_4
_geom_torsion
_geom_torsion_site_symmetry_1
_geom_torsion_site_symmetry_2
_geom_torsion_site_symmetry_3
_geom_torsion_site_symmetry_4
_geom_torsion_publ_flag
O1 C2 C3 C4 -1(3) . . . . ?
C36 C2 C3 C4 179.4(17) . . . . ?
O1 C2 C3 C58 177.5(14) . . . . ?
C36 C2 C3 C58 -3(3) . . . . ?
C2 C3 C4 N5 -3(2) . . . . ?
C58 C3 C4 N5 179.1(11) . . . . ?
C3 C4 N5 C6 -174.8(11) . . . . ?
O34 C35 C36 C37 -3(3) . . . . ?
C59 C35 C36 C37 -179.8(18) . . . . ?
O34 C35 C36 C2 176.2(13) . . . . ?
C59 C35 C36 C2 -1(3) . . . . ?
O1 C2 C36 C37 -1(3) . . . . ?
C3 C2 C36 C37 179.4(17) . . . . ?
O1 C2 C36 C35 -179.8(15) . . . . ?
C3 C2 C36 C35 0(3) . . . . ?
C35 C36 C37 N38 -3(3) . . . . ?
C2 C36 C37 N38 178.1(14) . . . . ?
C36 C37 N38 C39 -176.5(16) . . . . ?
C4 C3 C58 O57 -1(2) . . . . ?
C2 C3 C58 O57 -179.3(14) . . . . ?
C4 C3 C58 C59 -176.3(9) . . . . ?
C2 C3 C58 C59 5(3) . . . . ?
O57 C58 C59 C60 5(2) . . . . ?
C3 C58 C59 C60 179.8(8) . . . . ?
O57 C58 C59 C35 179.0(13) . . . . ?
C3 C58 C59 C35 -6(3) . . . . ?
O34 C35 C59 C60 1(2) . . . . ?
C36 C35 C59 C60 178.0(18) . . . . ?
O34 C35 C59 C58 -173.3(14) . . . . ?
C36 C35 C59 C58 4(3) . . . . ?
C58 C59 C60 N61 -6(2) . . . . ?
C35 C59 C60 N61 -179.8(11) . . . . ?
C59 C60 N61 C6 -179.3(11) . . . 2_655 ?
C4 N5 C6 C7 -157.8(7) . . . . ?
C4 N5 C6 C27 26.6(11) . . . . ?
C4 N5 C6 N61 7.0(8) . . . 2_655 ?
C27 C6 C7 C14 -0.1(5) . . . . ?
N5 C6 C7 C14 -176.3(4) . . . . ?
N61 C6 C7 C14 174.0(5) 2_655 . . . ?
C27 C6 C7 C8 -178.4(3) . . . . ?
N5 C6 C7 C8 5.4(6) . . . . ?
N61 C6 C7 C8 -4.3(7) 2_655 . . . ?
C6 C7 C14 C15 -1.2(5) . . . . ?
C8 C7 C14 C15 177.2(3) . . . . ?
C7 C14 C15 C26 1.4(5) . . . . ?
C7 C14 C15 C16 -176.1(3) . . . . ?
C25 C20 C21 C22 -0.1(6) . . . . ?
C19 C20 C21 C22 -177.3(4) . . . . ?
C20 C21 C22 C23 -0.1(6) . . . . ?
C21 C22 C23 C24 0.2(6) . . . . ?
C22 C23 C24 C25 -0.3(6) . . . . ?
C23 C24 C25 C20 0.2(6) . . . . ?
C21 C20 C25 C24 0.0(6) . . . . ?
C19 C20 C25 C24 177.2(4) . . . . ?
C14 C15 C26 C27 -0.4(5) . . . . ?
C16 C15 C26 C27 177.2(3) . . . . ?
C7 C6 C27 C26 1.1(5) . . . . ?
N5 C6 C27 C26 176.1(5) . . . . ?
N61 C6 C27 C26 -174.4(4) 2_655 . . . ?
C7 C6 C27 C28 -178.7(4) . . . . ?
N5 C6 C27 C28 -3.7(8) . . . . ?
N61 C6 C27 C28 5.8(6) 2_655 . . . ?
C15 C26 C27 C6 -0.8(5) . . . . ?
C15 C26 C27 C28 179.0(3) . . . . ?
C37 N38 C39 C40 -163.7(10) . . . 2_655 ?
C37 N38 C39 C40 18.2(16) . . . . ?
C37 N38 C39 N38 10.0(14) . . . 2_655 ?
C40 C39 C40 C47 1.5(2) 2_655 . . . ?
N38 C39 C40 C47 179.4(8) . . . . ?
N38 C39 C40 C47 -176.9(6) 2_655 . . . ?
C40 C39 C40 C41 -177.2(4) 2_655 . . . ?
N38 C39 C40 C41 0.7(9) . . . . ?
N38 C39 C40 C41 4.4(7) 2_655 . . . ?
C39 C40 C47 C48 -3.1(5) . . . . ?
C41 C40 C47 C48 175.6(3) . . . . ?
C40 C47 C48 C47 1.6(2) . . . 2_655 ?
C40 C47 C48 C49 -178.4(2) . . . . ?
C54 C53 C54 C55 0.2(2) 2_655 . . . ?
C52 C53 C54 C55 -179.8(2) . . . . ?
C53 C54 C55 C56 -0.4(5) . . . . ?
C54 C55 C56 C55 0.2(2) . . . 2_655 ?
C67 O62 C63 C64 -76(2) . . . . ?
O62 C63 C64 O65 63(2) . . . . ?
C63 C64 O65 C66 -51(3) . . . . ?
C64 O65 C66 C67 52(3) . . . . ?
O65 C66 C67 O62 -63(2) . . . . ?
C63 O62 C67 C66 75(2) . . . . ?
C73 O68 C69 C70 -52(3) . . . . ?
O68 C69 C70 O71 71(3) . . . . ?
C69 C70 O71 C72 -72(3) . . . . ?
C70 O71 C72 C73 64(3) . . . . ?
O71 C72 C73 O68 -68(3) . . . . ?
C69 O68 C73 C72 55(3) . . . . ?

loop_
_platon_squeeze_void_nr
_platon_squeeze_void_average_x
_platon_squeeze_void_average_y
_platon_squeeze_void_average_z
_platon_squeeze_void_volume
_platon_squeeze_void_count_electrons
1 0.000 0.000 -0.016 340.8 51.6
2 0.500 0.500 -0.068 340.8 51.6
3 0.768 0.364 0.173 106.6 28.7
4 0.268 0.864 0.173 106.6 28.7
5 0.232 0.364 0.327 106.5 28.7
6 0.732 0.864 0.327 106.5 28.7
7 0.268 0.136 0.673 106.6 28.7
8 0.768 0.636 0.673 106.6 28.7
9 0.732 0.136 0.827 106.5 28.7
10 0.232 0.636 0.827 106.5 28.7
